data_1560038
loop_
_publ_author_name
'L\"ucke, Marcel-Philip'
'Yao, Shenglai'
'Driess, Matthias'

_publ_section_title
;
 Boosting homogeneous chemoselective hydrogenation of olefins mediated by
 a bis(silylenyl)terphenyl-nickel(0) pre-catalyst
;
_journal_issue 8
_journal_name_full 'Chemical Science'
_journal_page_first 2909
_journal_page_last 2915
_journal_paper_doi 10.1039/D0SC06471H
_journal_volume 12
_journal_year 2021
_chemical_formula_sum 'C48 H58 N4 Si2'
_chemical_formula_weight 747.16
_space_group_crystal_system monoclinic
_space_group_IT_number 15
_space_group_name_Hall '-C 2yc'
_space_group_name_H-M_alt 'C 1 2/c 1'
_atom_sites_solution_hydrogens geom
_audit_creation_method 'CrysAlisPro 1.171.38.46 (Rigaku OD, 2015)'
_audit_update_record
;
2020-08-25 deposited with the CCDC.	2021-01-04 downloaded from the CCDC.
;
_cell_angle_alpha 90
_cell_angle_beta 99.889(6)
_cell_angle_gamma 90
_cell_formula_units_Z 4
_cell_length_a 25.0720(15)
_cell_length_b 9.1667(4)
_cell_length_c 19.7603(11)
_cell_measurement_reflns_used 2387
_cell_measurement_temperature 150(2)
_cell_measurement_theta_max 72.8060
_cell_measurement_theta_min 3.5320
_cell_volume 4474.0(4)
_computing_cell_refinement 'CrysAlisPro 1.171.38.46 (Rigaku OD, 2015)'
_computing_data_collection 'CrysAlisPro 1.171.38.46 (Rigaku OD, 2015)'
_computing_data_reduction 'CrysAlisPro 1.171.38.46 (Rigaku OD, 2015)'
_computing_structure_refinement 'SHELXL-2018/3 (Sheldrick, 2018)'
_diffrn_ambient_temperature 150(2)
_diffrn_measured_fraction_theta_full 0.999
_diffrn_measured_fraction_theta_max 0.982
_diffrn_measurement_device 'four-circle diffractometer'
_diffrn_measurement_device_type 'SuperNova, Single source at offset, Atlas'
_diffrn_radiation_monochromator mirror
_diffrn_radiation_type MoK\a
_diffrn_radiation_wavelength 0.71073
_diffrn_reflns_av_R_equivalents 0.0793
_diffrn_reflns_av_unetI/netI 0.0685
_diffrn_reflns_Laue_measured_fraction_full 0.999
_diffrn_reflns_Laue_measured_fraction_max 0.982
_diffrn_reflns_limit_h_max 30
_diffrn_reflns_limit_h_min -31
_diffrn_reflns_limit_k_max 11
_diffrn_reflns_limit_k_min -11
_diffrn_reflns_limit_l_max 24
_diffrn_reflns_limit_l_min -23
_diffrn_reflns_number 16755
_diffrn_reflns_point_group_measured_fraction_full 0.999
_diffrn_reflns_point_group_measured_fraction_max 0.982
_diffrn_reflns_theta_full 25.242
_diffrn_reflns_theta_max 26.230
_diffrn_reflns_theta_min 2.092
_exptl_absorpt_coefficient_mu 0.115
_exptl_absorpt_correction_T_max 1.00000
_exptl_absorpt_correction_T_min 0.45220
_exptl_absorpt_correction_type multi-scan
_exptl_absorpt_process_details
;
CrysAlisPro 1.171.38.46 (Rigaku Oxford Diffraction, 2015)
Empirical absorption correction using spherical harmonics,
 implemented in SCALE3 ABSPACK scaling algorithm.
;
_exptl_crystal_colour colorless
_exptl_crystal_density_diffrn 1.109
_exptl_crystal_description rod
_exptl_crystal_F_000 1608
_exptl_crystal_size_max 0.210
_exptl_crystal_size_mid 0.060
_exptl_crystal_size_min 0.030
_refine_diff_density_max 0.337
_refine_diff_density_min -0.198
_refine_diff_density_rms 0.051
_refine_ls_extinction_method none
_refine_ls_goodness_of_fit_ref 1.023
_refine_ls_hydrogen_treatment constr
_refine_ls_matrix_type full
_refine_ls_number_parameters 302
_refine_ls_number_reflns 4440
_refine_ls_number_restraints 66
_refine_ls_restrained_S_all 1.030
_refine_ls_R_factor_all 0.1185
_refine_ls_R_factor_gt 0.0632
_refine_ls_shift/su_max 0.000
_refine_ls_shift/su_mean 0.000
_refine_ls_structure_factor_coef Fsqd
_refine_ls_weighting_details 'w=1/[\s^2^(Fo^2^)+(0.0652P)^2^+3.8092P] where P=(Fo^2^+2Fc^2^)/3'
_refine_ls_weighting_scheme calc
_refine_ls_wR_factor_gt 0.1412
_refine_ls_wR_factor_ref 0.1746
_reflns_Friedel_coverage 0.000
_reflns_number_gt 2589
_reflns_number_total 4440
_reflns_threshold_expression 'I > 2\s(I)'
_cod_data_source_file d0sc06471h2.cif
_cod_data_source_block 3
_cod_depositor_comments 'Adding full bibliography for 1560037--1560040.cif.'
_cod_original_sg_symbol_H-M 'C 2/c'
_cod_database_code 1560038
_shelx_shelxl_version_number 2018/3
_shelx_space_group_comment
;
The symmetry employed for this shelxl refinement is uniquely defined
by the following loop, which should always be used as a source of
symmetry information in preference to the above space-group names.
They are only intended as comments.
;
_shelx_estimated_absorpt_t_min 0.976
_shelx_estimated_absorpt_t_max 0.997

loop_
_space_group_symop_operation_xyz
'x, y, z'
'-x, y, -z+1/2'
'x+1/2, y+1/2, z'
'-x+1/2, y+1/2, -z+1/2'
'-x, -y, -z'
'x, -y, z-1/2'
'-x+1/2, -y+1/2, -z'
'x+1/2, -y+1/2, z-1/2'

loop_
_atom_site_label
_atom_site_type_symbol
_atom_site_fract_x
_atom_site_fract_y
_atom_site_fract_z
_atom_site_U_iso_or_equiv
_atom_site_adp_type
_atom_site_occupancy
_atom_site_site_symmetry_order
_atom_site_calc_flag
_atom_site_refinement_flags_posn
_atom_site_refinement_flags_adp
_atom_site_refinement_flags_occupancy
_atom_site_disorder_assembly
_atom_site_disorder_group
Si1 Si 0.06967(4) 0.30375(10) 0.09641(5) 0.0412(3) Uani 0.898(3) 1 d . . P A 1
N2 N 0.10302(11) 0.2969(3) 0.01912(13) 0.0465(6) Uani 1 1 d . . . . .
C1 C 0.12157(13) 0.4342(3) 0.02886(16) 0.0428(7) Uani 1 1 d . . . . .
N1 N 0.11146(12) 0.4730(3) 0.09049(13) 0.0477(7) Uani 1 1 d . . . . .
C2 C 0.12180(13) 0.1943(3) 0.16121(16) 0.0445(7) Uani 1 1 d . . . . .
C3 C 0.17619(14) 0.1916(4) 0.15358(18) 0.0538(8) Uani 1 1 d . . . . .
H3 H 0.187497 0.253416 0.120145 0.065 Uiso 1 1 calc R U . . .
C4 C 0.21415(15) 0.1032(4) 0.19241(19) 0.0585(9) Uani 1 1 d . . . . .
H4 H 0.250796 0.105439 0.185828 0.070 Uiso 1 1 calc R U . . .
C5 C 0.19859(16) 0.0111(4) 0.24107(19) 0.0587(9) Uani 1 1 d . . . . .
H5 H 0.224175 -0.052112 0.267341 0.070 Uiso 1 1 calc R U . . .
C6 C 0.14580(15) 0.0125(3) 0.25080(17) 0.0520(8) Uani 1 1 d . . . . .
H6 H 0.135225 -0.050188 0.284438 0.062 Uiso 1 1 calc R U . . .
C7 C 0.10687(14) 0.1037(3) 0.21257(15) 0.0435(7) Uani 1 1 d . . . . .
C8 C 0.05159(14) 0.1032(3) 0.23004(15) 0.0442(7) Uani 1 1 d . . . . .
C9 C 0.02538(14) 0.2337(3) 0.24050(16) 0.0485(8) Uani 1 1 d . . . . .
H9 H 0.042609 0.323948 0.234497 0.058 Uiso 1 1 calc R U . . .
C10 C 0.02531(13) -0.0267(3) 0.24039(16) 0.0462(8) Uani 1 1 d . . . . .
H10 H 0.042413 -0.116962 0.234151 0.055 Uiso 1 1 calc R U . . .
C11 C 0.10299(15) 0.1961(4) -0.03926(18) 0.0612(10) Uani 1 1 d D . . . .
C12 C 0.1593(2) 0.1357(8) -0.0395(4) 0.075(2) Uani 0.743(9) 1 d D U P B 3
H12A H 0.183687 0.215400 -0.046818 0.112 Uiso 0.743(9) 1 calc R U P B 3
H12B H 0.157860 0.063963 -0.076562 0.112 Uiso 0.743(9) 1 calc R U P B 3
H12C H 0.172608 0.088592 0.004681 0.112 Uiso 0.743(9) 1 calc R U P B 3
C13 C 0.0807(3) 0.2697(6) -0.1081(3) 0.0647(17) Uani 0.743(9) 1 d D U P B 3
H13A H 0.047214 0.321993 -0.104221 0.097 Uiso 0.743(9) 1 calc R U P B 3
H13B H 0.073017 0.195350 -0.144065 0.097 Uiso 0.743(9) 1 calc R U P B 3
H13C H 0.107468 0.338746 -0.119835 0.097 Uiso 0.743(9) 1 calc R U P B 3
C14 C 0.0625(2) 0.0740(5) -0.0296(3) 0.0651(18) Uani 0.743(9) 1 d D U P B 3
H14A H 0.073462 0.028419 0.015527 0.098 Uiso 0.743(9) 1 calc R U P B 3
H14B H 0.062130 0.000317 -0.065608 0.098 Uiso 0.743(9) 1 calc R U P B 3
H14C H 0.026176 0.115714 -0.032534 0.098 Uiso 0.743(9) 1 calc R U P B 3
C15 C 0.12126(13) 0.6120(3) 0.12802(16) 0.0494(8) Uani 1 1 d D . . . .
C16 C 0.0899(6) 0.7373(9) 0.0917(4) 0.097(4) Uani 0.75(2) 1 d D . P C 5
H16A H 0.102878 0.757150 0.048530 0.146 Uiso 0.75(2) 1 calc R U P C 5
H16B H 0.095046 0.824133 0.120969 0.146 Uiso 0.75(2) 1 calc R U P C 5
H16C H 0.051352 0.712228 0.081763 0.146 Uiso 0.75(2) 1 calc R U P C 5
C17 C 0.1024(5) 0.5892(6) 0.1963(3) 0.063(2) Uani 0.75(2) 1 d D . P C 5
H17A H 0.063335 0.570869 0.188171 0.094 Uiso 0.75(2) 1 calc R U P C 5
H17B H 0.110355 0.676775 0.224705 0.094 Uiso 0.75(2) 1 calc R U P C 5
H17C H 0.121406 0.505431 0.220029 0.094 Uiso 0.75(2) 1 calc R U P C 5
C18 C 0.1817(3) 0.6423(15) 0.1405(6) 0.095(3) Uani 0.75(2) 1 d D . P C 5
H18A H 0.201283 0.555443 0.160230 0.142 Uiso 0.75(2) 1 calc R U P C 5
H18B H 0.189746 0.724289 0.172411 0.142 Uiso 0.75(2) 1 calc R U P C 5
H18C H 0.193146 0.666584 0.096835 0.142 Uiso 0.75(2) 1 calc R U P C 5
C19 C 0.14389(14) 0.5271(3) -0.02141(16) 0.0449(7) Uani 1 1 d . . . . .
C20 C 0.19833(15) 0.5232(4) -0.02390(19) 0.0577(9) Uani 1 1 d . . . . .
H20 H 0.221688 0.462719 0.007132 0.069 Uiso 1 1 calc R U . . .
C21 C 0.21927(16) 0.6071(5) -0.0715(2) 0.0678(11) Uani 1 1 d . . . . .
H21 H 0.256925 0.603847 -0.072991 0.081 Uiso 1 1 calc R U . . .
C22 C 0.18596(17) 0.6945(4) -0.1165(2) 0.0657(10) Uani 1 1 d . . . . .
H22 H 0.200341 0.751179 -0.149356 0.079 Uiso 1 1 calc R U . . .
C23 C 0.13186(16) 0.6997(4) -0.11380(19) 0.0631(10) Uani 1 1 d . . . . .
H23 H 0.108903 0.761521 -0.144603 0.076 Uiso 1 1 calc R U . . .
C24 C 0.10993(15) 0.6160(4) -0.06673(18) 0.0553(9) Uani 1 1 d . . . . .
H24 H 0.072232 0.619598 -0.065571 0.066 Uiso 1 1 calc R U . . .
Si1B Si 0.0223(3) 0.1140(8) 0.0659(4) 0.036(2) Uiso 0.102(3) 1 d . . P A 2
C12B C 0.1182(12) 0.0463(13) -0.0059(10) 0.125(10) Uani 0.257(9) 1 d D U P B 4
H12D H 0.149992 0.057035 0.030291 0.188 Uiso 0.257(9) 1 calc R U P B 4
H12E H 0.126563 -0.021800 -0.040874 0.188 Uiso 0.257(9) 1 calc R U P B 4
H12F H 0.087784 0.008573 0.014007 0.188 Uiso 0.257(9) 1 calc R U P B 4
C13B C 0.1584(6) 0.213(3) -0.0627(14) 0.123(10) Uani 0.257(9) 1 d D U P B 4
H13D H 0.157018 0.296686 -0.094093 0.185 Uiso 0.257(9) 1 calc R U P B 4
H13E H 0.166719 0.124489 -0.086420 0.185 Uiso 0.257(9) 1 calc R U P B 4
H13F H 0.186610 0.230052 -0.022565 0.185 Uiso 0.257(9) 1 calc R U P B 4
C14B C 0.0602(9) 0.219(3) -0.1028(10) 0.119(10) Uani 0.257(9) 1 d D U P B 4
H14D H 0.024285 0.199622 -0.091607 0.179 Uiso 0.257(9) 1 calc R U P B 4
H14E H 0.066947 0.152563 -0.139220 0.179 Uiso 0.257(9) 1 calc R U P B 4
H14F H 0.061766 0.320160 -0.118615 0.179 Uiso 0.257(9) 1 calc R U P B 4
C16B C 0.0735(8) 0.709(3) 0.1016(16) 0.076(8) Uiso 0.25(2) 1 d D . P C 6
H16D H 0.070767 0.722361 0.051853 0.115 Uiso 0.25(2) 1 calc R U P C 6
H16E H 0.078639 0.804579 0.124332 0.115 Uiso 0.25(2) 1 calc R U P C 6
H16F H 0.040221 0.664349 0.111355 0.115 Uiso 0.25(2) 1 calc R U P C 6
C17B C 0.1277(11) 0.581(3) 0.2044(5) 0.061(6) Uiso 0.25(2) 1 d D . P C 6
H17D H 0.095521 0.529914 0.214128 0.091 Uiso 0.25(2) 1 calc R U P C 6
H17E H 0.132050 0.673112 0.229923 0.091 Uiso 0.25(2) 1 calc R U P C 6
H17F H 0.159753 0.519800 0.218588 0.091 Uiso 0.25(2) 1 calc R U P C 6
C18B C 0.1702(6) 0.699(2) 0.1170(11) 0.055(5) Uiso 0.25(2) 1 d D . P C 6
H18D H 0.202327 0.635827 0.125211 0.082 Uiso 0.25(2) 1 calc R U P C 6
H18E H 0.175347 0.781078 0.149021 0.082 Uiso 0.25(2) 1 calc R U P C 6
H18F H 0.164766 0.735018 0.069726 0.082 Uiso 0.25(2) 1 calc R U P C 6

loop_
_atom_site_aniso_label
_atom_site_aniso_U_11
_atom_site_aniso_U_22
_atom_site_aniso_U_33
_atom_site_aniso_U_23
_atom_site_aniso_U_13
_atom_site_aniso_U_12
Si1 0.0515(6) 0.0379(4) 0.0359(5) 0.0034(4) 0.0127(4) -0.0055(4)
N2 0.0607(17) 0.0380(12) 0.0420(14) -0.0032(11) 0.0122(12) -0.0032(12)
C1 0.0466(18) 0.0394(15) 0.0432(17) 0.0000(13) 0.0095(14) 0.0015(13)
N1 0.0675(18) 0.0374(13) 0.0413(15) -0.0001(11) 0.0187(13) 0.0008(12)
C2 0.055(2) 0.0389(14) 0.0427(16) -0.0067(13) 0.0166(14) -0.0011(14)
C3 0.063(2) 0.0472(16) 0.054(2) -0.0005(16) 0.0176(16) 0.0013(17)
C4 0.058(2) 0.057(2) 0.062(2) -0.0087(17) 0.0135(18) 0.0071(17)
C5 0.069(3) 0.0489(18) 0.056(2) -0.0023(16) 0.0033(18) 0.0098(17)
C6 0.072(2) 0.0382(15) 0.0462(18) -0.0029(14) 0.0112(16) 0.0005(15)
C7 0.061(2) 0.0346(14) 0.0366(16) -0.0044(12) 0.0124(14) 0.0022(13)
C8 0.065(2) 0.0380(14) 0.0322(15) -0.0017(12) 0.0144(14) -0.0004(14)
C9 0.071(2) 0.0361(15) 0.0424(17) 0.0013(13) 0.0202(16) -0.0023(14)
C10 0.067(2) 0.0355(14) 0.0382(16) -0.0011(13) 0.0132(15) 0.0039(14)
C11 0.088(3) 0.0492(18) 0.050(2) -0.0123(17) 0.0210(19) -0.0094(19)
C12 0.075(4) 0.064(4) 0.085(5) -0.024(3) 0.012(3) 0.021(3)
C13 0.075(4) 0.069(3) 0.046(3) -0.020(3) 0.000(3) -0.022(3)
C14 0.084(4) 0.043(2) 0.069(3) -0.008(2) 0.014(3) -0.018(2)
C15 0.065(2) 0.0382(15) 0.0473(18) -0.0044(14) 0.0168(16) -0.0006(14)
C16 0.182(9) 0.048(4) 0.063(4) 0.003(3) 0.028(5) 0.049(5)
C17 0.100(7) 0.043(3) 0.049(3) -0.011(2) 0.023(3) -0.004(3)
C18 0.075(5) 0.112(7) 0.095(7) -0.059(6) 0.010(4) -0.013(4)
C19 0.055(2) 0.0405(15) 0.0404(17) 0.0023(13) 0.0116(14) 0.0029(14)
C20 0.054(2) 0.067(2) 0.056(2) 0.0137(18) 0.0200(17) 0.0135(18)
C21 0.059(2) 0.080(3) 0.072(3) 0.015(2) 0.030(2) 0.005(2)
C22 0.081(3) 0.064(2) 0.057(2) 0.0146(19) 0.026(2) 0.001(2)
C23 0.076(3) 0.063(2) 0.050(2) 0.0181(18) 0.0070(18) 0.005(2)
C24 0.055(2) 0.060(2) 0.050(2) 0.0093(16) 0.0066(16) 0.0007(16)
C12B 0.18(2) 0.077(11) 0.109(15) -0.045(11) 0.006(13) 0.009(12)
C13B 0.125(16) 0.119(16) 0.112(16) -0.081(13) -0.017(12) 0.034(13)
C14B 0.094(15) 0.160(18) 0.099(14) -0.053(13) 0.005(11) -0.055(13)

loop_
_atom_type_symbol
_atom_type_description
_atom_type_scat_dispersion_real
_atom_type_scat_dispersion_imag
_atom_type_scat_source
C C 0.0033 0.0016 'International Tables Vol C Tables 4.2.6.8 and 6.1.1.4'
H H 0.0000 0.0000 'International Tables Vol C Tables 4.2.6.8 and 6.1.1.4'
N N 0.0061 0.0033 'International Tables Vol C Tables 4.2.6.8 and 6.1.1.4'
Si Si 0.0817 0.0704 'International Tables Vol C Tables 4.2.6.8 and 6.1.1.4'

loop_
_geom_angle_atom_site_label_1
_geom_angle_atom_site_label_2
_geom_angle_atom_site_label_3
_geom_angle
_geom_angle_site_symmetry_1
_geom_angle_site_symmetry_3
_geom_angle_publ_flag
N2 Si1 N1 69.19(11) . . ?
N2 Si1 C2 100.19(13) . . ?
N1 Si1 C2 98.48(13) . . ?
N2 Si1 C1 34.92(11) . . ?
N1 Si1 C1 34.65(11) . . ?
C2 Si1 C1 105.19(13) . . ?
C1 N2 C11 130.6(3) . . ?
C1 N2 Si1 92.5(2) . . ?
C11 N2 Si1 136.1(2) . . ?
N1 C1 N2 105.4(3) . . ?
N1 C1 C19 127.5(3) . . ?
N2 C1 C19 126.9(3) . . ?
N1 C1 Si1 53.52(16) . . ?
N2 C1 Si1 52.55(16) . . ?
C19 C1 Si1 168.6(2) . . ?
C1 N1 C15 130.4(3) . . ?
C1 N1 Si1 91.83(19) . . ?
C15 N1 Si1 136.6(2) . . ?
C3 C2 C7 116.8(3) . . ?
C3 C2 Si1 119.7(2) . . ?
C7 C2 Si1 123.1(2) . . ?
C4 C3 C2 122.9(3) . . ?
C3 C4 C5 119.7(4) . . ?
C6 C5 C4 119.1(3) . . ?
C5 C6 C7 122.0(3) . . ?
C6 C7 C2 119.5(3) . . ?
C6 C7 C8 117.6(3) . . ?
C2 C7 C8 122.8(3) . . ?
C10 C8 C9 117.6(3) . . ?
C10 C8 C7 121.4(3) . . ?
C9 C8 C7 120.9(3) . . ?
C9 C9 C8 121.11(19) 2 . ?
C10 C10 C8 121.25(19) 2 . ?
N2 C11 C12 110.8(4) . . ?
N2 C11 C14B 117.6(12) . . ?
N2 C11 C13 111.6(3) . . ?
C12 C11 C13 110.8(5) . . ?
N2 C11 C12B 104.9(8) . . ?
C14B C11 C12B 124.4(14) . . ?
N2 C11 C14 105.6(3) . . ?
C12 C11 C14 111.6(4) . . ?
C13 C11 C14 106.3(4) . . ?
N2 C11 C13B 106.9(8) . . ?
C14B C11 C13B 106.3(15) . . ?
C12B C11 C13B 92.9(15) . . ?
N1 C15 C16 113.1(4) . . ?
N1 C15 C18B 116.9(8) . . ?
N1 C15 C16B 106.4(13) . . ?
C18B C15 C16B 104.8(12) . . ?
N1 C15 C17B 108.6(9) . . ?
C18B C15 C17B 106.9(11) . . ?
C16B C15 C17B 113.4(14) . . ?
N1 C15 C17 106.1(3) . . ?
C16 C15 C17 108.2(5) . . ?
N1 C15 C18 108.4(4) . . ?
C16 C15 C18 111.3(6) . . ?
C17 C15 C18 109.6(5) . . ?
C20 C19 C24 119.7(3) . . ?
C20 C19 C1 119.9(3) . . ?
C24 C19 C1 120.5(3) . . ?
C19 C20 C21 120.2(3) . . ?
C22 C21 C20 120.4(4) . . ?
C23 C22 C21 119.6(3) . . ?
C22 C23 C24 121.0(3) . . ?
C19 C24 C23 119.1(3) . . ?

loop_
_geom_bond_atom_site_label_1
_geom_bond_atom_site_label_2
_geom_bond_distance
_geom_bond_site_symmetry_2
_geom_bond_publ_flag
Si1 N2 1.864(3) . ?
Si1 N1 1.887(3) . ?
Si1 C2 1.944(3) . ?
Si1 C1 2.345(3) . ?
N2 C1 1.344(4) . ?
N2 C11 1.478(4) . ?
C1 N1 1.334(4) . ?
C1 C19 1.489(4) . ?
N1 C15 1.473(4) . ?
C2 C3 1.398(5) . ?
C2 C7 1.411(4) . ?
C3 C4 1.379(5) . ?
C4 C5 1.385(5) . ?
C5 C6 1.370(5) . ?
C6 C7 1.403(5) . ?
C7 C8 1.485(4) . ?
C8 C10 1.393(4) . ?
C8 C9 1.397(4) . ?
C9 C9 1.388(6) 2 ?
C10 C10 1.386(6) 2 ?
C11 C12 1.516(5) . ?
C11 C14B 1.520(8) . ?
C11 C13 1.535(5) . ?
C11 C12B 1.542(8) . ?
C11 C14 1.545(5) . ?
C11 C13B 1.547(8) . ?
C15 C16 1.503(5) . ?
C15 C18B 1.508(8) . ?
C15 C16B 1.513(8) . ?
C15 C17B 1.517(8) . ?
C15 C17 1.518(5) . ?
C15 C18 1.519(5) . ?
C19 C20 1.375(5) . ?
C19 C24 1.389(5) . ?
C20 C21 1.387(5) . ?
C21 C22 1.369(5) . ?
C22 C23 1.367(5) . ?
C23 C24 1.390(5) . ?
